data_7122893
loop_
_publ_author_name
'Li, Yibiao'
'Luo, XIanglin'
'Chen, Xiuwen'
'Chen, Lu'
'Zhang, Kun'

_publ_section_title
;
 Xanthate-Mediated Synthesis of (E)-Alkenes by Semi-Hydrogenation of
 Alkynes Using Water as the Hydrogen Donor
;
_journal_name_full 'Chemical Communications'
_journal_paper_doi 10.1039/C9CC00128J
_journal_year 2019
_chemical_formula_moiety '2(C7 H6)'
_chemical_formula_sum 'C14 H12'
_chemical_formula_weight 180.24
_space_group_crystal_system monoclinic
_space_group_IT_number 14
_space_group_name_Hall '-P 2ybc'
_space_group_name_H-M_alt 'P 1 21/c 1'
_symmetry_space_group_name_Hall '-P 2ybc'
_symmetry_space_group_name_H-M 'P 1 21/c 1'
_atom_sites_solution_hydrogens geom
_atom_sites_solution_primary dual
_audit_block_doi 10.5517/ccdc.csd.cc20nqbr
_audit_creation_date 2018-03-12
_audit_creation_method
;
Olex2 1.2
(compiled 2017.08.10 svn.r3458 for OlexSys, GUI svn.r5381)
;
_audit_update_record
;
2018-09-11 deposited with the CCDC.
2019-01-23 downloaded from the CCDC.
;
_cell_angle_alpha 90
_cell_angle_beta 112.051(7)
_cell_angle_gamma 90
_cell_formula_units_Z 4
_cell_length_a 15.4239(9)
_cell_length_b 5.6575(2)
_cell_length_c 12.2794(8)
_cell_measurement_reflns_used 2721
_cell_measurement_temperature 100.00(10)
_cell_measurement_theta_max 29.0400
_cell_measurement_theta_min 2.8330
_cell_volume 993.13(11)
_computing_cell_refinement 'CrysAlisPro 1.171.38.43f (Rigaku OD, 2015)'
_computing_data_collection 'CrysAlisPro 1.171.38.43f (Rigaku OD, 2015)'
_computing_data_reduction 'CrysAlisPro 1.171.38.43f (Rigaku OD, 2015)'
_computing_molecular_graphics 'Olex2 (Dolomanov et al., 2009)'
_computing_publication_material 'Olex2 (Dolomanov et al., 2009)'
_computing_structure_refinement 'ShelXL (Sheldrick, 2015)'
_computing_structure_solution 'ShelXT (Sheldrick, 2015)'
_diffrn_ambient_environment N~2~
_diffrn_ambient_temperature 100.00(10)
_diffrn_detector 'CCD plate'
_diffrn_detector_area_resol_mean 5.2684
_diffrn_detector_type AtlasS2
_diffrn_measured_fraction_theta_full 0.999
_diffrn_measured_fraction_theta_max 0.999
_diffrn_measurement_details
;
List of Runs (angles in degrees, time in seconds):

  # Type    Start    End  Width  t~exp~   \w     \q     \k     \f   Frames
#--------------------------------------------------------------------------
  1  \w    -76.00   9.00   1.00    1.50    --  -11.59 -57.00  60.00   85
  2  \w    -39.00  62.00   1.00    1.50    --  -11.59  57.00-150.00  101
  3  \w    -16.00  74.00   1.00    1.50    --   11.74  57.00   0.00   90
;
_diffrn_measurement_device 'four-circle diffractometer'
_diffrn_measurement_device_type 'SuperNova, Dual, Cu at zero, AtlasS2'
_diffrn_measurement_method '\w scans'
_diffrn_orient_matrix_type 'CrysAlisPro convention (1999,Acta A55,543-557)'
_diffrn_orient_matrix_UB_11 0.0445894000
_diffrn_orient_matrix_UB_12 0.0323932000
_diffrn_orient_matrix_UB_13 0.0005517000
_diffrn_orient_matrix_UB_21 -0.0148249000
_diffrn_orient_matrix_UB_22 -0.0288365000
_diffrn_orient_matrix_UB_23 -0.0604806000
_diffrn_orient_matrix_UB_31 -0.0159019000
_diffrn_orient_matrix_UB_32 0.1176768000
_diffrn_orient_matrix_UB_33 -0.0149386000
_diffrn_radiation_monochromator mirror
_diffrn_radiation_probe x-ray
_diffrn_radiation_type MoK\a
_diffrn_radiation_wavelength 0.71073
_diffrn_reflns_av_R_equivalents 0.0319
_diffrn_reflns_av_unetI/netI 0.0331
_diffrn_reflns_Laue_measured_fraction_full 0.999
_diffrn_reflns_Laue_measured_fraction_max 0.999
_diffrn_reflns_limit_h_max 14
_diffrn_reflns_limit_h_min -18
_diffrn_reflns_limit_k_max 6
_diffrn_reflns_limit_k_min -6
_diffrn_reflns_limit_l_max 14
_diffrn_reflns_limit_l_min -13
_diffrn_reflns_number 5987
_diffrn_reflns_point_group_measured_fraction_full 0.999
_diffrn_reflns_point_group_measured_fraction_max 0.999
_diffrn_reflns_theta_full 24.998
_diffrn_reflns_theta_max 24.998
_diffrn_reflns_theta_min 2.850
_diffrn_source 'micro-focus sealed X-ray tube'
_diffrn_source_type 'SuperNova (Mo) X-ray Source'
_exptl_absorpt_coefficient_mu 0.068
_exptl_absorpt_correction_T_max 1.00000
_exptl_absorpt_correction_T_min 0.81414
_exptl_absorpt_correction_type multi-scan
_exptl_absorpt_process_details
;
CrysAlisPro 1.171.38.43f (Rigaku Oxford Diffraction, 2015)
Empirical absorption correction using spherical harmonics,
 implemented in SCALE3 ABSPACK scaling algorithm.
;
_exptl_crystal_colour colourless
_exptl_crystal_colour_primary colourless
_exptl_crystal_density_diffrn 1.205
_exptl_crystal_description block
_exptl_crystal_F_000 384
_exptl_crystal_size_max 0.13
_exptl_crystal_size_mid 0.12
_exptl_crystal_size_min 0.11
_refine_diff_density_max 0.578
_refine_diff_density_min -0.265
_refine_diff_density_rms 0.039
_refine_ls_extinction_coef 0.071(6)
_refine_ls_extinction_expression Fc^*^=kFc[1+0.001xFc^2^\l^3^/sin(2\q)]^-1/4^
_refine_ls_extinction_method 'SHELXL-2017/1 (Sheldrick 2017)'
_refine_ls_goodness_of_fit_ref 1.015
_refine_ls_hydrogen_treatment constr
_refine_ls_matrix_type full
_refine_ls_number_parameters 128
_refine_ls_number_reflns 1756
_refine_ls_number_restraints 0
_refine_ls_restrained_S_all 1.015
_refine_ls_R_factor_all 0.0499
_refine_ls_R_factor_gt 0.0427
_refine_ls_shift/su_max 0.000
_refine_ls_shift/su_mean 0.000
_refine_ls_structure_factor_coef Fsqd
_refine_ls_weighting_details 'w=1/[\s^2^(Fo^2^)+(0.0620P)^2^+0.3809P] where P=(Fo^2^+2Fc^2^)/3'
_refine_ls_weighting_scheme calc
_refine_ls_wR_factor_gt 0.1114
_refine_ls_wR_factor_ref 0.1190
_reflns_Friedel_coverage 0.000
_reflns_number_gt 1520
_reflns_number_total 1756
_reflns_threshold_expression 'I > 2\s(I)'
_cod_data_source_file c9cc00128j2.cif
_cod_data_source_block 474
_cod_original_cell_volume 993.13(10)
_cod_database_code 7122893
_shelx_shelxl_version_number 2017/1
_shelx_space_group_comment
;
The symmetry employed for this shelxl refinement is uniquely defined
by the following loop, which should always be used as a source of
symmetry information in preference to the above space-group names.
They are only intended as comments.
;
_shelx_estimated_absorpt_t_max 0.993
_shelx_estimated_absorpt_t_min 0.991
_reflns_odcompleteness_completeness 99.87
_reflns_odcompleteness_iscentric 1
_reflns_odcompleteness_theta 26.32
_olex2_refinement_description
;
1. Fixed Uiso
 At 1.2 times of:
  All C(H) groups
2.a Aromatic/amide H refined with riding coordinates:
 C7(H7), C2(H2), C6(H6), C3(H3), C5(H5), C4(H4), C009(H009), C00A(H00A),
 C00B(H00B), C00C(H00C), C00D(H00D), C00E(H00E)
;
_olex2_submission_special_instructions 'No special instructions were received'
_oxdiff_exptl_absorpt_empirical_details
;
Empirical correction (ABSPACK) includes:
- Absorption correction using spherical harmonics
- Frame scaling
- Detector area scaling
;
_oxdiff_exptl_absorpt_empirical_full_max 1.442
_oxdiff_exptl_absorpt_empirical_full_min 0.729

loop_
_space_group_symop_operation_xyz
'x, y, z'
'-x, y+1/2, -z+1/2'
'-x, -y, -z'
'x, -y-1/2, z-1/2'

loop_
_atom_site_label
_atom_site_type_symbol
_atom_site_fract_x
_atom_site_fract_y
_atom_site_fract_z
_atom_site_U_iso_or_equiv
_atom_site_adp_type
_atom_site_occupancy
_atom_site_site_symmetry_order
_atom_site_calc_flag
_atom_site_refinement_flags_posn
C1 C 0.57578(9) 0.3634(2) 0.42072(13) 0.0185(4) Uani 1 1 d .
C7 C 0.52277(10) 0.4016(3) 0.49660(13) 0.0195(4) Uani 1 1 d .
H7 H 0.520704 0.276462 0.544668 0.023 Uiso 1 1 calc R
C2 C 0.57804(10) 0.5271(2) 0.33634(13) 0.0199(4) Uani 1 1 d .
H2 H 0.543461 0.665916 0.325278 0.024 Uiso 1 1 calc R
C6 C 0.62727(10) 0.1547(3) 0.43279(13) 0.0212(4) Uani 1 1 d .
H6 H 0.625693 0.041780 0.487065 0.025 Uiso 1 1 calc R
C3 C 0.63110(10) 0.4848(3) 0.26930(13) 0.0221(4) Uani 1 1 d .
H3 H 0.632168 0.595763 0.213934 0.026 Uiso 1 1 calc R
C5 C 0.68043(10) 0.1126(3) 0.36582(14) 0.0233(4) Uani 1 1 d .
H5 H 0.714534 -0.026775 0.375868 0.028 Uiso 1 1 calc R
C4 C 0.68298(10) 0.2775(3) 0.28388(13) 0.0232(4) Uani 1 1 d .
H4 H 0.718955 0.250297 0.239002 0.028 Uiso 1 1 calc R
C008 C 0.91747(10) 0.5617(3) 0.83912(13) 0.0244(4) Uani 1 1 d .
C009 C 0.81558(10) 0.5627(3) 0.59576(14) 0.0256(4) Uani 1 1 d .
H009 H 0.781495 0.562738 0.515181 0.031 Uiso 1 1 calc R
C00A C 0.92512(10) 0.3749(3) 0.76847(15) 0.0262(4) Uani 1 1 d .
H00A H 0.964663 0.248776 0.802669 0.031 Uiso 1 1 calc R
C00B C 0.87468(10) 0.3751(3) 0.64846(14) 0.0262(4) Uani 1 1 d .
H00B H 0.880365 0.249285 0.602868 0.031 Uiso 1 1 calc R
C00C C 0.80805(11) 0.7487(3) 0.66430(15) 0.0272(4) Uani 1 1 d .
H00C H 0.769057 0.875414 0.629625 0.033 Uiso 1 1 calc R
C00D C 0.85809(11) 0.7478(3) 0.78419(15) 0.0267(4) Uani 1 1 d .
H00D H 0.851986 0.874325 0.829151 0.032 Uiso 1 1 calc R
C00E C 0.96858(10) 0.5764(3) 0.96708(15) 0.0274(4) Uani 1 1 d .
H00E H 0.955473 0.705434 1.005308 0.033 Uiso 1 1 calc R

loop_
_atom_site_aniso_label
_atom_site_aniso_U_11
_atom_site_aniso_U_22
_atom_site_aniso_U_33
_atom_site_aniso_U_23
_atom_site_aniso_U_13
_atom_site_aniso_U_12
C1 0.0150(7) 0.0204(7) 0.0182(8) -0.0032(6) 0.0040(6) -0.0028(5)
C7 0.0177(7) 0.0215(7) 0.0178(8) 0.0024(6) 0.0050(6) -0.0003(5)
C2 0.0180(7) 0.0203(7) 0.0193(8) -0.0022(6) 0.0046(6) 0.0004(6)
C6 0.0193(7) 0.0211(8) 0.0212(8) 0.0007(6) 0.0052(6) -0.0002(6)
C3 0.0213(8) 0.0253(8) 0.0197(8) -0.0008(6) 0.0077(6) -0.0036(6)
C5 0.0195(8) 0.0222(8) 0.0280(9) -0.0039(6) 0.0086(7) 0.0022(6)
C4 0.0203(8) 0.0288(8) 0.0236(8) -0.0059(6) 0.0116(6) -0.0032(6)
C008 0.0183(8) 0.0331(9) 0.0241(8) 0.0029(7) 0.0105(6) -0.0051(6)
C009 0.0190(8) 0.0354(9) 0.0217(8) 0.0021(7) 0.0069(6) -0.0047(6)
C00A 0.0186(8) 0.0271(8) 0.0332(9) 0.0073(7) 0.0101(7) 0.0029(6)
C00B 0.0238(8) 0.0270(8) 0.0317(10) -0.0060(7) 0.0147(7) -0.0034(6)
C00C 0.0218(8) 0.0285(9) 0.0310(9) 0.0059(7) 0.0097(7) 0.0042(6)
C00D 0.0264(8) 0.0275(8) 0.0299(9) -0.0033(6) 0.0150(7) -0.0014(6)
C00E 0.0262(8) 0.0285(8) 0.0307(9) -0.0007(7) 0.0146(7) -0.0001(6)

loop_
_atom_type_symbol
_atom_type_description
_atom_type_scat_dispersion_real
_atom_type_scat_dispersion_imag
_atom_type_scat_source
C C 0.0033 0.0016 'International Tables Vol C Tables 4.2.6.8 and 6.1.1.4'
H H 0.0000 0.0000 'International Tables Vol C Tables 4.2.6.8 and 6.1.1.4'

loop_
_geom_angle_atom_site_label_1
_geom_angle_atom_site_label_2
_geom_angle_atom_site_label_3
_geom_angle
_geom_angle_site_symmetry_1
C2 C1 C7 123.14(13) .
C6 C1 C7 119.09(13) .
C6 C1 C2 117.77(14) .
C1 C7 H7 116.8 .
C7 C7 C1 126.43(18) 3_666
C7 C7 H7 116.8 3_666
C1 C2 H2 119.6 .
C3 C2 C1 120.72(14) .
C3 C2 H2 119.6 .
C1 C6 H6 119.3 .
C5 C6 C1 121.47(14) .
C5 C6 H6 119.3 .
C2 C3 H3 119.7 .
C2 C3 C4 120.62(14) .
C4 C3 H3 119.7 .
C6 C5 H5 120.0 .
C6 C5 C4 120.10(14) .
C4 C5 H5 120.0 .
C3 C4 H4 120.3 .
C5 C4 C3 119.31(14) .
C5 C4 H4 120.3 .
C00A C008 C00E 124.63(14) .
C00D C008 C00A 117.64(14) .
C00D C008 C00E 117.73(15) .
C00B C009 H009 120.4 .
C00C C009 H009 120.4 .
C00C C009 C00B 119.27(14) .
C008 C00A H00A 119.5 .
C00B C00A C008 120.96(14) .
C00B C00A H00A 119.5 .
C009 C00B H00B 119.8 .
C00A C00B C009 120.31(14) .
C00A C00B H00B 119.8 .
C009 C00C H00C 119.8 .
C009 C00C C00D 120.40(14) .
C00D C00C H00C 119.8 .
C008 C00D H00D 119.3 .
C00C C00D C008 121.42(15) .
C00C C00D H00D 119.3 .
C008 C00E H00E 116.9 .
C00E C00E C008 126.2(2) 3_767
C00E C00E H00E 116.9 3_767

loop_
_geom_bond_atom_site_label_1
_geom_bond_atom_site_label_2
_geom_bond_distance
_geom_bond_site_symmetry_2
C1 C7 1.468(2) .
C1 C2 1.400(2) .
C1 C6 1.399(2) .
C7 C7 1.336(3) 3_666
C7 H7 0.9300 .
C2 H2 0.9300 .
C2 C3 1.382(2) .
C6 H6 0.9300 .
C6 C5 1.383(2) .
C3 H3 0.9300 .
C3 C4 1.393(2) .
C5 H5 0.9300 .
C5 C4 1.384(2) .
C4 H4 0.9300 .
C008 C00A 1.400(2) .
C008 C00D 1.393(2) .
C008 C00E 1.472(2) .
C009 H009 0.9300 .
C009 C00B 1.390(2) .
C009 C00C 1.379(2) .
C00A H00A 0.9300 .
C00A C00B 1.384(2) .
C00B H00B 0.9300 .
C00C H00C 0.9300 .
C00C C00D 1.382(2) .
C00D H00D 0.9300 .
C00E C00E 1.324(3) 3_767
C00E H00E 0.9300 .
